data_4103024
loop_
_publ_author_name
'Gengwen Tan'
'Ying Yang'
'Chenhui Chu'
'Hongping Zhu'
'Herbert W. Roesky'

_publ_section_title
;
 Cu24O24Si8R8: Organic Soluble 56-Membered Copper(I) Siloxane Cage and Its
 Use in Homogeneous Catalysis
;
_journal_name_full 'Journal of the American Chemical Society'
_journal_page_first 12231
_journal_page_last 12233
_journal_paper_doi 10.1021/ja1056104
_journal_volume 132
_journal_year 2010
_chemical_formula_sum 'C139.2 H252.8 Cu24 N8 O24 Si16'
_chemical_formula_weight 4397.09
_chemical_name_systematic
; 
 ? 
;
_space_group_IT_number 2
_symmetry_cell_setting triclinic
_symmetry_space_group_name_Hall '-P 1'
_symmetry_space_group_name_H-M 'P -1'
_atom_sites_solution_hydrogens geom
_atom_sites_solution_primary direct
_atom_sites_solution_secondary difmap
_audit_creation_method SHELXL-97
_cell_angle_alpha 103.979(3)
_cell_angle_beta 104.433(3)
_cell_angle_gamma 111.394(3)
_cell_formula_units_Z 1
_cell_length_a 15.8965(5)
_cell_length_b 18.4656(7)
_cell_length_c 19.6998(7)
_cell_measurement_reflns_used 9543
_cell_measurement_temperature 173(2)
_cell_measurement_theta_max 29.5254
_cell_measurement_theta_min 2.1718
_cell_volume 4846.8(4)
_computing_cell_refinement CrysAlisPro
_computing_data_collection CrysAlisPro
_computing_data_reduction CrysAlisPro
_computing_molecular_graphics 'Bruker SHELXTL'
_computing_publication_material 'Bruker SHELXTL'
_computing_structure_refinement 'SHELXL-97 (Sheldrick, 1997)'
_computing_structure_solution 'SHELXS-97 (Sheldrick, 1990)'
_diffrn_ambient_temperature 173(2)
_diffrn_detector_area_resol_mean 16.1903
_diffrn_measured_fraction_theta_full 0.998
_diffrn_measured_fraction_theta_max 0.998
_diffrn_measurement_device_type 'multiwire proportional'
_diffrn_measurement_method 'phi and omega scans'
_diffrn_radiation_monochromator graphite
_diffrn_radiation_source 'Enhance (Mo) X-ray Source'
_diffrn_radiation_type MoK\a
_diffrn_radiation_wavelength 0.71073
_diffrn_reflns_av_R_equivalents 0.0570
_diffrn_reflns_av_sigmaI/netI 0.1656
_diffrn_reflns_limit_h_max 19
_diffrn_reflns_limit_h_min -19
_diffrn_reflns_limit_k_max 22
_diffrn_reflns_limit_k_min -16
_diffrn_reflns_limit_l_max 24
_diffrn_reflns_limit_l_min -24
_diffrn_reflns_number 41983
_diffrn_reflns_theta_full 26.00
_diffrn_reflns_theta_max 26.00
_diffrn_reflns_theta_min 2.18
_exptl_absorpt_coefficient_mu 2.723
_exptl_absorpt_correction_T_max 0.8989
_exptl_absorpt_correction_T_min 0.4243
_exptl_absorpt_correction_type multi-scan
_exptl_absorpt_process_details empirical
_exptl_crystal_colour 'light yellow'
_exptl_crystal_density_diffrn 1.506
_exptl_crystal_density_meas ?
_exptl_crystal_density_method 'not measured'
_exptl_crystal_description sticky
_exptl_crystal_F_000 2256
_exptl_crystal_size_max 0.38
_exptl_crystal_size_mid 0.06
_exptl_crystal_size_min 0.04
_refine_diff_density_max 2.081
_refine_diff_density_min -0.458
_refine_diff_density_rms 0.096
_refine_ls_goodness_of_fit_ref 0.727
_refine_ls_hydrogen_treatment constr
_refine_ls_matrix_type full
_refine_ls_number_parameters 1013
_refine_ls_number_reflns 19010
_refine_ls_number_restraints 30
_refine_ls_restrained_S_all 0.733
_refine_ls_R_factor_all 0.0929
_refine_ls_R_factor_gt 0.0399
_refine_ls_shift/su_max 0.056
_refine_ls_shift/su_mean 0.002
_refine_ls_structure_factor_coef Fsqd
_refine_ls_weighting_details 'calc w=1/[\s^2^(Fo^2^)+(0.0185P)^2^+0.0000P] where P=(Fo^2^+2Fc^2^)/3'
_refine_ls_weighting_scheme calc
_refine_ls_wR_factor_gt 0.0619
_refine_ls_wR_factor_ref 0.0672
_reflns_number_gt 10099
_reflns_number_total 19010
_reflns_threshold_expression >2sigma(I)
_cod_data_source_file ja1056104_si_002.cif
_cod_data_source_block compound_1
_cod_depositor_comments
;
The following automatic conversions were performed:

'_exptl_crystal_density_meas' value 'not measured' was changed to '?'
- the value is perceived as not measured.

Automatic conversion script
Id: cif_fix_values 3008 2015-01-20 13:52:24Z robertas 
;
_cod_original_cell_volume 4846.8(3)
_cod_original_formula_sum 'C139.20 H252.80 Cu24 N8 O24 Si16'
_cod_database_code 4103024

loop_
_symmetry_equiv_pos_as_xyz
'x, y, z'
'-x, -y, -z'

loop_
_atom_site_label
_atom_site_type_symbol
_atom_site_fract_x
_atom_site_fract_y
_atom_site_fract_z
_atom_site_U_iso_or_equiv
_atom_site_adp_type
_atom_site_occupancy
_atom_site_symmetry_multiplicity
_atom_site_calc_flag
_atom_site_refinement_flags
_atom_site_disorder_assembly
_atom_site_disorder_group
Cu1 Cu 1.30056(4) 1.11796(4) 0.63757(3) 0.01909(15) Uani 1 1 d . . .
Cu2 Cu 1.07965(4) 1.19916(4) 0.70174(3) 0.01980(15) Uani 1 1 d . . .
Cu3 Cu 1.20417(4) 1.13269(4) 0.72742(3) 0.01944(15) Uani 1 1 d . . .
Cu4 Cu 1.15473(4) 1.23754(4) 0.49767(3) 0.02009(16) Uani 1 1 d . . .
Cu5 Cu 0.93584(4) 1.05988(4) 0.69235(3) 0.01966(15) Uani 1 1 d . . .
Cu6 Cu 1.05364(4) 1.25204(4) 0.58885(3) 0.01984(16) Uani 1 1 d . . .
Cu7 Cu 1.27665(4) 1.17215(4) 0.52362(3) 0.01951(15) Uani 1 1 d . . .
Cu8 Cu 1.23093(4) 1.02081(4) 0.42596(3) 0.01917(15) Uani 1 1 d . . .
Cu9 Cu 1.00776(4) 0.84390(4) 0.62212(3) 0.01938(15) Uani 1 1 d . . .
Cu10 Cu 1.10903(4) 0.83217(4) 0.53074(3) 0.01992(15) Uani 1 1 d . . .
Cu11 Cu 1.25486(4) 0.96700(4) 0.54035(3) 0.01958(15) Uani 1 1 d . . .
Cu12 Cu 1.05983(4) 0.99383(4) 0.71831(3) 0.01918(15) Uani 1 1 d . . .
Si1 Si 1.26258(9) 1.27375(8) 0.66473(8) 0.0181(3) Uani 1 1 d . . .
Si2 Si 0.86989(9) 1.17134(8) 0.62037(8) 0.0184(3) Uani 1 1 d . . .
Si3 Si 1.16361(9) 1.13122(8) 0.35508(8) 0.0171(3) Uani 1 1 d . . .
Si4 Si 1.22910(9) 0.97013(8) 0.68958(8) 0.0172(3) Uani 1 1 d . . .
Si11 Si 1.47900(10) 1.39525(10) 0.75174(10) 0.0427(5) Uani 1 1 d . . .
Si21 Si 0.82342(11) 1.23657(10) 0.75562(9) 0.0309(4) Uani 1 1 d . . .
Si31 Si 1.35234(10) 1.21522(10) 0.33290(9) 0.0283(4) Uani 1 1 d . . .
Si41 Si 1.43035(10) 1.00818(9) 0.79014(9) 0.0281(4) Uani 1 1 d . . .
N1 N 1.3552(2) 1.3721(2) 0.7154(2) 0.0165(10) Uani 1 1 d . . .
N2 N 0.8285(3) 1.2333(2) 0.6676(2) 0.0169(10) Uani 1 1 d . . .
N3 N 1.2261(2) 1.1735(2) 0.3041(2) 0.0148(9) Uani 1 1 d . . .
N4 N 1.3039(2) 0.9459(2) 0.7493(2) 0.0153(9) Uani 1 1 d . . .
O11 O 1.1813(2) 1.27893(18) 0.59988(17) 0.0183(8) Uani 1 1 d . . .
O12 O 1.2105(2) 1.23144(18) 0.71650(17) 0.0194(8) Uani 1 1 d . . .
O13 O 1.3094(2) 1.21645(18) 0.62641(17) 0.0193(8) Uani 1 1 d . . .
O21 O 0.9226(2) 1.21713(18) 0.57077(17) 0.0190(8) Uani 1 1 d . . .
O22 O 0.9479(2) 1.16107(18) 0.68440(17) 0.0214(8) Uani 1 1 d . . .
O23 O 0.7822(2) 1.07892(18) 0.56375(17) 0.0196(8) Uani 1 1 d . . .
O31 O 1.1230(2) 1.19289(18) 0.39536(17) 0.0184(8) Uani 1 1 d . . .
O32 O 1.2412(2) 1.12219(18) 0.42054(17) 0.0192(8) Uani 1 1 d . . .
O33 O 1.0719(2) 1.04045(18) 0.30148(17) 0.0190(8) Uani 1 1 d . . .
O41 O 1.1909(2) 1.03106(18) 0.73430(17) 0.0209(8) Uani 1 1 d . . .
O42 O 1.2890(2) 1.01684(18) 0.64354(17) 0.0196(8) Uani 1 1 d . . .
O43 O 1.1355(2) 0.88216(18) 0.63099(17) 0.0207(8) Uani 1 1 d . . .
C111 C 1.5255(4) 1.3700(4) 0.6753(4) 0.076(3) Uani 1 1 d . . .
H11A H 1.4861 1.3108 0.6428 0.114 Uiso 1 1 calc R . .
H11B H 1.5935 1.3813 0.6978 0.114 Uiso 1 1 calc R . .
H11C H 1.5213 1.4047 0.6452 0.114 Uiso 1 1 calc R . .
C112 C 1.5523(3) 1.5100(3) 0.8096(3) 0.0534(19) Uani 1 1 d . . .
H11D H 1.5297 1.5244 0.8506 0.080 Uiso 1 1 calc R . .
H11E H 1.5443 1.5420 0.7776 0.080 Uiso 1 1 calc R . .
H11F H 1.6212 1.5234 0.8310 0.080 Uiso 1 1 calc R . .
C113 C 1.4917(4) 1.3314(4) 0.8100(4) 0.082(3) Uani 1 1 d . . .
H11G H 1.4712 1.3463 0.8520 0.122 Uiso 1 1 calc R . .
H11H H 1.5599 1.3422 0.8297 0.122 Uiso 1 1 calc R . .
H11I H 1.4508 1.2719 0.7788 0.122 Uiso 1 1 calc R . .
C211 C 0.7532(4) 1.2946(4) 0.7799(3) 0.059(2) Uani 1 1 d . . .
H21A H 0.6852 1.2628 0.7448 0.088 Uiso 1 1 calc R . .
H21B H 0.7817 1.3497 0.7762 0.088 Uiso 1 1 calc R . .
H21C H 0.7561 1.3018 0.8315 0.088 Uiso 1 1 calc R . .
C212 C 0.7629(4) 1.1285(3) 0.7532(3) 0.0403(16) Uani 1 1 d . . .
H21D H 0.8032 1.1002 0.7453 0.061 Uiso 1 1 calc R . .
H21E H 0.6990 1.0977 0.7119 0.061 Uiso 1 1 calc R . .
H21F H 0.7546 1.1305 0.8012 0.061 Uiso 1 1 calc R . .
C213 C 0.9467(4) 1.2909(4) 0.8317(3) 0.0514(18) Uani 1 1 d . . .
H21G H 0.9855 1.2626 0.8195 0.077 Uiso 1 1 calc R . .
H21H H 0.9405 1.2894 0.8797 0.077 Uiso 1 1 calc R . .
H21I H 0.9788 1.3491 0.8359 0.077 Uiso 1 1 calc R . .
C311 C 1.3912(3) 1.2587(3) 0.2639(3) 0.0374(15) Uani 1 1 d . . .
H31A H 1.3735 1.3041 0.2629 0.056 Uiso 1 1 calc R . .
H31B H 1.3587 1.2144 0.2137 0.056 Uiso 1 1 calc R . .
H31C H 1.4619 1.2804 0.2789 0.056 Uiso 1 1 calc R . .
C312 C 1.3930(4) 1.1328(3) 0.3363(3) 0.0478(18) Uani 1 1 d . . .
H31D H 1.3739 1.1092 0.3727 0.072 Uiso 1 1 calc R . .
H31E H 1.4640 1.1576 0.3518 0.072 Uiso 1 1 calc R . .
H31F H 1.3626 1.0884 0.2863 0.072 Uiso 1 1 calc R . .
C313 C 1.4111(4) 1.2994(3) 0.4276(3) 0.0443(16) Uani 1 1 d . . .
H31G H 1.3899 1.3427 0.4261 0.066 Uiso 1 1 calc R . .
H31H H 1.4821 1.3239 0.4425 0.066 Uiso 1 1 calc R . .
H31I H 1.3926 1.2759 0.4643 0.066 Uiso 1 1 calc R . .
C411 C 1.4859(4) 0.9694(4) 0.8593(3) 0.0527(18) Uani 1 1 d . . .
H41A H 1.4670 0.9806 0.9030 0.079 Uiso 1 1 calc R . .
H41B H 1.5570 0.9983 0.8759 0.079 Uiso 1 1 calc R . .
H41C H 1.4628 0.9091 0.8355 0.079 Uiso 1 1 calc R . .
C412 C 1.4587(4) 1.1181(3) 0.8389(3) 0.0544(19) Uani 1 1 d . . .
H41D H 1.4274 1.1378 0.8030 0.082 Uiso 1 1 calc R . .
H41E H 1.5294 1.1530 0.8595 0.082 Uiso 1 1 calc R . .
H41F H 1.4344 1.1217 0.8801 0.082 Uiso 1 1 calc R . .
C413 C 1.4876(3) 1.0076(3) 0.7182(3) 0.0433(16) Uani 1 1 d . . .
H41G H 1.4734 1.0419 0.6905 0.065 Uiso 1 1 calc R . .
H41H H 1.4612 0.9501 0.6830 0.065 Uiso 1 1 calc R . .
H41I H 1.5583 1.0305 0.7434 0.065 Uiso 1 1 calc R . .
C11 C 1.3327(3) 1.4434(3) 0.7270(3) 0.0203(12) Uani 1 1 d . . .
C12 C 1.3158(3) 1.4717(3) 0.7924(3) 0.0314(14) Uani 1 1 d . . .
C13 C 1.3009(4) 1.5433(3) 0.8050(3) 0.0399(16) Uani 1 1 d . . .
H13A H 1.2894 1.5643 0.8490 0.048 Uiso 1 1 calc R . .
C14 C 1.3025(4) 1.5832(3) 0.7552(4) 0.0465(18) Uani 1 1 d . . .
H14A H 1.2945 1.6328 0.7658 0.056 Uiso 1 1 calc R . .
C15 C 1.3151(4) 1.5531(3) 0.6913(4) 0.0467(17) Uani 1 1 d . . .
H15A H 1.3138 1.5810 0.6567 0.056 Uiso 1 1 calc R . .
C16 C 1.3303(4) 1.4814(3) 0.6742(3) 0.0313(14) Uani 1 1 d . . .
C21 C 0.7930(4) 1.2829(3) 0.6317(3) 0.0218(12) Uani 1 1 d . . .
C22 C 0.8581(4) 1.3648(3) 0.6438(3) 0.0285(14) Uani 1 1 d . . .
C23 C 0.8208(4) 1.4109(3) 0.6126(3) 0.0415(16) Uani 1 1 d . . .
H23B H 0.8641 1.4661 0.6198 0.050 Uiso 1 1 calc R . .
C24 C 0.7236(4) 1.3803(4) 0.5716(3) 0.0430(17) Uani 1 1 d . . .
H24A H 0.7001 1.4145 0.5522 0.052 Uiso 1 1 calc R . .
C25 C 0.6612(4) 1.3003(3) 0.5591(3) 0.0330(14) Uani 1 1 d . . .
H25A H 0.5940 1.2791 0.5299 0.040 Uiso 1 1 calc R . .
C26 C 0.6925(4) 1.2493(3) 0.5875(3) 0.0269(13) Uani 1 1 d . . .
C31 C 1.1709(3) 1.1740(3) 0.2327(3) 0.0200(12) Uani 1 1 d . . .
C32 C 1.1415(3) 1.1086(3) 0.1656(3) 0.0243(13) Uani 1 1 d . . .
C33 C 1.0961(4) 1.1146(4) 0.0986(3) 0.0400(15) Uani 1 1 d . . .
H33B H 1.0769 1.0709 0.0522 0.048 Uiso 1 1 calc R . .
C34 C 1.0782(4) 1.1817(4) 0.0972(3) 0.0440(16) Uani 1 1 d . . .
H34A H 1.0477 1.1847 0.0506 0.053 Uiso 1 1 calc R . .
C35 C 1.1048(4) 1.2436(3) 0.1635(3) 0.0389(16) Uani 1 1 d . . .
H35A H 1.0905 1.2890 0.1624 0.047 Uiso 1 1 calc R . .
C36 C 1.1521(3) 1.2433(3) 0.2331(3) 0.0229(12) Uani 1 1 d . . .
C41 C 1.2562(3) 0.8728(3) 0.7662(3) 0.0206(12) Uani 1 1 d . . .
C42 C 1.2284(3) 0.8806(3) 0.8287(3) 0.0229(13) Uani 1 1 d . . .
C43 C 1.1810(4) 0.8084(4) 0.8419(3) 0.0368(15) Uani 1 1 d . . .
H43A H 1.1619 0.8128 0.8842 0.044 Uiso 1 1 calc R . .
C44 C 1.1611(4) 0.7306(4) 0.7946(4) 0.0418(16) Uani 1 1 d . . .
H44A H 1.1291 0.6819 0.8043 0.050 Uiso 1 1 calc R . .
C45 C 1.1879(4) 0.7250(3) 0.7345(3) 0.0330(15) Uani 1 1 d . . .
H45A H 1.1734 0.6711 0.7020 0.040 Uiso 1 1 calc R . .
C46 C 1.2350(3) 0.7931(3) 0.7177(3) 0.0236(13) Uani 1 1 d . . .
C121 C 1.3084(4) 1.4284(3) 0.8476(3) 0.0390(15) Uani 1 1 d . . .
H12A H 1.3208 1.3791 0.8301 0.047 Uiso 1 1 calc R . .
C122 C 1.3830(4) 1.4838(4) 0.9282(3) 0.0629(19) Uani 1 1 d . . .
H12B H 1.4490 1.5001 0.9283 0.094 Uiso 1 1 calc R . .
H12C H 1.3731 1.4526 0.9616 0.094 Uiso 1 1 calc R . .
H12D H 1.3745 1.5340 0.9460 0.094 Uiso 1 1 calc R . .
C123 C 1.2045(4) 1.3952(4) 0.8492(4) 0.060(2) Uani 1 1 d . . .
H12E H 1.1571 1.3568 0.7985 0.090 Uiso 1 1 calc R . .
H12F H 1.1902 1.4423 0.8659 0.090 Uiso 1 1 calc R . .
H12G H 1.2006 1.3655 0.8842 0.090 Uiso 1 1 calc R . .
C161 C 1.3420(4) 1.4507(3) 0.6001(3) 0.0435(16) Uani 1 1 d . . .
H16A H 1.3436 1.3960 0.5943 0.052 Uiso 1 1 calc R . .
C162 C 1.4361(5) 1.5102(4) 0.6001(4) 0.084(2) Uani 1 1 d . . .
H16B H 1.4904 1.5187 0.6432 0.125 Uiso 1 1 calc R . .
H16C H 1.4356 1.5639 0.6039 0.125 Uiso 1 1 calc R . .
H16D H 1.4441 1.4868 0.5532 0.125 Uiso 1 1 calc R . .
C163 C 1.2560(5) 1.4355(4) 0.5339(3) 0.066(2) Uani 1 1 d . . .
H16E H 1.2639 1.4133 0.4867 0.099 Uiso 1 1 calc R . .
H16F H 1.2529 1.4884 0.5380 0.099 Uiso 1 1 calc R . .
H16G H 1.1957 1.3951 0.5343 0.099 Uiso 1 1 calc R . .
C221 C 0.9660(4) 1.4032(3) 0.6885(3) 0.0389(15) Uani 1 1 d . . .
H22A H 0.9797 1.3590 0.7026 0.047 Uiso 1 1 calc R . .
C222 C 0.9983(4) 1.4757(3) 0.7611(3) 0.061(2) Uani 1 1 d . . .
H22B H 0.9588 1.4572 0.7903 0.091 Uiso 1 1 calc R . .
H22C H 0.9898 1.5217 0.7490 0.091 Uiso 1 1 calc R . .
H22D H 1.0671 1.4950 0.7907 0.091 Uiso 1 1 calc R . .
C223 C 1.0258(4) 1.4308(3) 0.6408(4) 0.0545(19) Uani 1 1 d . . .
H22E H 1.0944 1.4472 0.6684 0.082 Uiso 1 1 calc R . .
H22F H 1.0197 1.4785 0.6308 0.082 Uiso 1 1 calc R . .
H22G H 1.0014 1.3844 0.5930 0.082 Uiso 1 1 calc R . .
C261 C 0.6187(3) 1.1599(3) 0.5686(3) 0.0301(14) Uani 1 1 d . . .
H26A H 0.6511 1.1343 0.5986 0.036 Uiso 1 1 calc R . .
C262 C 0.5857(4) 1.1091(3) 0.4853(3) 0.0442(17) Uani 1 1 d . . .
H26B H 0.6427 1.1120 0.4731 0.066 Uiso 1 1 calc R . .
H26C H 0.5515 1.1319 0.4549 0.066 Uiso 1 1 calc R . .
H26D H 0.5418 1.0507 0.4743 0.066 Uiso 1 1 calc R . .
C263 C 0.5293(4) 1.1540(3) 0.5867(3) 0.0474(17) Uani 1 1 d . . .
H26E H 0.5497 1.1876 0.6399 0.071 Uiso 1 1 calc R . .
H26F H 0.4869 1.0955 0.5767 0.071 Uiso 1 1 calc R . .
H26G H 0.4937 1.1750 0.5551 0.071 Uiso 1 1 calc R . .
C321 C 1.1574(4) 1.0326(3) 0.1629(3) 0.0324(14) Uani 1 1 d . . .
H32A H 1.1893 1.0384 0.2158 0.039 Uiso 1 1 calc R . .
C322 C 1.2245(4) 1.0243(4) 0.1201(3) 0.0578(19) Uani 1 1 d . . .
H32B H 1.2889 1.0727 0.1465 0.087 Uiso 1 1 calc R . .
H32C H 1.1964 1.0219 0.0688 0.087 Uiso 1 1 calc R . .
H32D H 1.2307 0.9730 0.1177 0.087 Uiso 1 1 calc R . .
C323 C 1.0609(4) 0.9526(3) 0.1262(3) 0.0456(16) Uani 1 1 d . . .
H32E H 1.0185 0.9569 0.1538 0.068 Uiso 1 1 calc R . .
H32F H 1.0733 0.9046 0.1275 0.068 Uiso 1 1 calc R . .
H32G H 1.0292 0.9449 0.0737 0.068 Uiso 1 1 calc R . .
C361 C 1.1820(3) 1.3162(3) 0.3034(3) 0.0285(14) Uani 1 1 d . . .
H36A H 1.2122 1.3042 0.3475 0.034 Uiso 1 1 calc R . .
C362 C 1.0928(4) 1.3270(3) 0.3121(3) 0.0455(17) Uani 1 1 d . . .
H36B H 1.0418 1.2729 0.3051 0.068 Uiso 1 1 calc R . .
H36C H 1.0680 1.3476 0.2741 0.068 Uiso 1 1 calc R . .
H36D H 1.1121 1.3672 0.3626 0.068 Uiso 1 1 calc R . .
C363 C 1.2563(4) 1.3977(3) 0.3063(3) 0.0488(17) Uani 1 1 d . . .
H36E H 1.3145 1.3922 0.3036 0.073 Uiso 1 1 calc R . .
H36F H 1.2741 1.4426 0.3536 0.073 Uiso 1 1 calc R . .
H36G H 1.2285 1.4112 0.2636 0.073 Uiso 1 1 calc R . .
C421 C 1.2446(4) 0.9632(3) 0.8814(3) 0.0368(15) Uani 1 1 d . . .
H42A H 1.2761 1.0076 0.8626 0.044 Uiso 1 1 calc R . .
C422 C 1.3122(4) 0.9864(4) 0.9617(3) 0.0565(19) Uani 1 1 d . . .
H42B H 1.3749 0.9894 0.9615 0.085 Uiso 1 1 calc R . .
H42C H 1.2827 0.9439 0.9815 0.085 Uiso 1 1 calc R . .
H42D H 1.3222 1.0409 0.9937 0.085 Uiso 1 1 calc R . .
C423 C 1.1476(4) 0.9622(4) 0.8818(3) 0.0484(17) Uani 1 1 d . . .
H42E H 1.1037 0.9458 0.8300 0.073 Uiso 1 1 calc R . .
H42F H 1.1596 1.0181 0.9121 0.073 Uiso 1 1 calc R . .
H42G H 1.1176 0.9220 0.9036 0.073 Uiso 1 1 calc R . .
C61 C 1.2147(12) 1.2068(10) 0.9059(8) 0.045(4) Uiso 0.40 1 d PD A 1
H61A H 1.1822 1.2334 0.8792 0.067 Uiso 0.40 1 calc PR A 1
H61B H 1.1658 1.1529 0.9014 0.067 Uiso 0.40 1 calc PR A 1
H61C H 1.2605 1.1977 0.8838 0.067 Uiso 0.40 1 calc PR A 1
C62 C 1.2723(12) 1.2658(9) 0.9928(9) 0.055(4) Uiso 0.40 1 d PD A 1
H62A H 1.3173 1.3205 0.9943 0.066 Uiso 0.40 1 calc PR A 1
H62B H 1.2238 1.2754 1.0119 0.066 Uiso 0.40 1 calc PR A 1
C63 C 1.3272(12) 1.2455(12) 1.0461(10) 0.061(6) Uiso 0.40 1 d PD A 1
H63A H 1.3525 1.2890 1.0967 0.073 Uiso 0.40 1 calc PR A 1
H63B H 1.2845 1.1916 1.0474 0.073 Uiso 0.40 1 calc PR A 1
C64 C 1.3921(18) 1.2402(18) 1.0322(16) 0.101(9) Uiso 0.40 1 d PD A 1
H64A H 1.4183 1.2847 1.0127 0.122 Uiso 0.40 1 calc PR A 1
H64B H 1.3645 1.1862 0.9898 0.122 Uiso 0.40 1 calc PR A 1
C65 C 1.4694(14) 1.2444(14) 1.0848(13) 0.087(8) Uiso 0.40 1 d PD A 1
H65A H 1.5058 1.3039 1.1191 0.104 Uiso 0.40 1 calc PR A 1
H65B H 1.4410 1.2132 1.1144 0.104 Uiso 0.40 1 calc PR A 1
C66 C 1.5356(13) 1.2226(11) 1.0761(11) 0.067(6) Uiso 0.40 1 d PD A 1
H66A H 1.5776 1.2287 1.1250 0.101 Uiso 0.40 1 calc PR A 1
H66B H 1.5748 1.2584 1.0550 0.101 Uiso 0.40 1 calc PR A 1
H66C H 1.5046 1.1641 1.0416 0.101 Uiso 0.40 1 calc PR A 1
C61A C 1.1906(13) 1.2245(12) 0.9404(13) 0.086(6) Uiso 0.40 1 d PD B 2
H61D H 1.1427 1.2164 0.8933 0.128 Uiso 0.40 1 calc PR B 2
H61E H 1.2040 1.2755 0.9802 0.128 Uiso 0.40 1 calc PR B 2
H61F H 1.1645 1.1763 0.9550 0.128 Uiso 0.40 1 calc PR B 2
C62A C 1.2756(15) 1.2318(14) 0.9300(13) 0.089(7) Uiso 0.40 1 d PD B 2
H62C H 1.3037 1.2803 0.9154 0.107 Uiso 0.40 1 calc PR B 2
H62D H 1.2645 1.1804 0.8910 0.107 Uiso 0.40 1 calc PR B 2
C63A C 1.344(2) 1.246(3) 1.012(2) 0.203(19) Uiso 0.40 1 d PD B 2
H63C H 1.3555 1.3003 1.0452 0.244 Uiso 0.40 1 calc PR B 2
H63D H 1.3027 1.2032 1.0271 0.244 Uiso 0.40 1 calc PR B 2
C64A C 1.4323(13) 1.2451(13) 1.0335(11) 0.053(5) Uiso 0.40 1 d PD B 2
H64C H 1.4794 1.3028 1.0435 0.064 Uiso 0.40 1 calc PR B 2
H64D H 1.4320 1.2098 0.9867 0.064 Uiso 0.40 1 calc PR B 2
C65A C 1.4864(10) 1.2212(9) 1.0973(8) 0.024(3) Uiso 0.40 1 d PD B 2
H65C H 1.5081 1.2639 1.1478 0.029 Uiso 0.40 1 calc PR B 2
H65D H 1.4423 1.1663 1.0961 0.029 Uiso 0.40 1 calc PR B 2
C66A C 1.5762(10) 1.2174(9) 1.0801(9) 0.041(4) Uiso 0.40 1 d PD B 2
H66D H 1.6078 1.1963 1.1144 0.061 Uiso 0.40 1 calc PR B 2
H66E H 1.6227 1.2736 1.0873 0.061 Uiso 0.40 1 calc PR B 2
H66F H 1.5542 1.1799 1.0278 0.061 Uiso 0.40 1 calc PR B 2
C461 C 1.2632(4) 0.7794(3) 0.6487(3) 0.0309(14) Uani 1 1 d . . .
H46A H 1.2788 0.8315 0.6370 0.037 Uiso 1 1 calc R . .
C462 C 1.1816(4) 0.7077(3) 0.5794(3) 0.0481(17) Uani 1 1 d . . .
H46B H 1.2003 0.7065 0.5355 0.072 Uiso 1 1 calc R . .
H46C H 1.1224 0.7152 0.5708 0.072 Uiso 1 1 calc R . .
H46D H 1.1692 0.6548 0.5870 0.072 Uiso 1 1 calc R . .
C463 C 1.3549(4) 0.7667(3) 0.6654(3) 0.0462(17) Uani 1 1 d . . .
H46E H 1.3696 0.7553 0.6196 0.069 Uiso 1 1 calc R . .
H46F H 1.3443 0.7194 0.6821 0.069 Uiso 1 1 calc R . .
H46G H 1.4097 0.8174 0.7052 0.069 Uiso 1 1 calc R . .
C71 C 2.184(2) 1.456(2) 1.0838(18) 0.079(9) Uiso 0.30 1 d PD C 1
H71A H 2.2374 1.4992 1.1301 0.119 Uiso 0.30 1 calc PR C 1
H71B H 2.1821 1.4765 1.0423 0.119 Uiso 0.30 1 calc PR C 1
H71C H 2.1946 1.4059 1.0715 0.119 Uiso 0.30 1 calc PR C 1
C72 C 2.112(2) 1.439(2) 1.092(2) 0.129(14) Uiso 0.30 1 d PD C 1
H72A H 2.1176 1.4959 1.1127 0.155 Uiso 0.30 1 calc PR C 1
H72B H 2.1274 1.4243 1.1375 0.155 Uiso 0.30 1 calc PR C 1
C73 C 1.991(2) 1.384(2) 1.0567(16) 0.079(9) Uiso 0.30 1 d PD C 1
H73A H 1.9843 1.3326 1.0200 0.095 Uiso 0.30 1 calc PR C 1
H73B H 1.9815 1.3672 1.0995 0.095 Uiso 0.30 1 calc PR C 1
C74 C 1.886(2) 1.3779(17) 1.0180(16) 0.075(8) Uiso 0.30 1 d PD C 1
H74A H 1.8916 1.4339 1.0418 0.090 Uiso 0.30 1 calc PR C 1
H74B H 1.8776 1.3704 0.9648 0.090 Uiso 0.30 1 calc PR C 1
C75 C 1.793(2) 1.317(2) 1.0158(19) 0.075(9) Uiso 0.30 1 d PD C 1
H75A H 1.7763 1.2590 0.9856 0.090 Uiso 0.30 1 calc PR C 1
H75B H 1.7944 1.3210 1.0671 0.090 Uiso 0.30 1 calc PR C 1
C76 C 1.7317(16) 1.3438(14) 0.9819(13) 0.072(7) Uiso 0.30 1 d PD C 1
H76A H 1.6651 1.3077 0.9758 0.107 Uiso 0.30 1 calc PR C 1
H76B H 1.7344 1.3414 0.9324 0.107 Uiso 0.30 1 calc PR C 1
H76C H 1.7508 1.4015 1.0131 0.107 Uiso 0.30 1 calc PR C 1
C71A C 2.2091(16) 1.4926(15) 1.0624(15) 0.069(8) Uiso 0.30 1 d PD D 2
H71D H 2.2694 1.4875 1.0677 0.104 Uiso 0.30 1 calc PR D 2
H71E H 2.2215 1.5406 1.1050 0.104 Uiso 0.30 1 calc PR D 2
H71F H 2.1862 1.5009 1.0152 0.104 Uiso 0.30 1 calc PR D 2
C72A C 2.135(2) 1.4168(18) 1.0613(19) 0.084(10) Uiso 0.30 1 d PD D 2
H72C H 2.1571 1.4072 1.1085 0.100 Uiso 0.30 1 calc PR D 2
H72D H 2.1209 1.3676 1.0180 0.100 Uiso 0.30 1 calc PR D 2
C73A C 2.0481(17) 1.4318(17) 1.0539(15) 0.067(7) Uiso 0.30 1 d PD D 2
H73C H 2.0454 1.4570 1.0150 0.080 Uiso 0.30 1 calc PR D 2
H73D H 2.0691 1.4782 1.1019 0.080 Uiso 0.30 1 calc PR D 2
C74A C 1.935(2) 1.375(2) 1.0368(19) 0.089(10) Uiso 0.30 1 d PD D 2
H74C H 1.9427 1.3560 1.0800 0.107 Uiso 0.30 1 calc PR D 2
H74D H 1.9216 1.3260 0.9937 0.107 Uiso 0.30 1 calc PR D 2
C75A C 1.823(3) 1.364(2) 1.019(2) 0.137(16) Uiso 0.30 1 d PD D 2
H75C H 1.8169 1.3927 1.0658 0.165 Uiso 0.30 1 calc PR D 2
H75D H 1.8052 1.3871 0.9809 0.165 Uiso 0.30 1 calc PR D 2
C76A C 1.757(2) 1.2690(18) 0.9899(17) 0.089(11) Uiso 0.30 1 d PD D 2
H76D H 1.6896 1.2585 0.9807 0.134 Uiso 0.30 1 calc PR D 2
H76E H 1.7781 1.2464 1.0276 0.134 Uiso 0.30 1 calc PR D 2
H76F H 1.7621 1.2417 0.9428 0.134 Uiso 0.30 1 calc PR D 2
C71B C 1.823(3) 1.461(3) 0.974(3) 0.129(17) Uiso 0.20 1 d PD E 3
H71G H 1.8289 1.4105 0.9521 0.193 Uiso 0.20 1 calc PR E 3
H71H H 1.7549 1.4505 0.9510 0.193 Uiso 0.20 1 calc PR E 3
H71I H 1.8407 1.4756 1.0284 0.193 Uiso 0.20 1 calc PR E 3
C72B C 1.892(2) 1.5355(17) 0.9576(18) 0.042(8) Uiso 0.20 1 d PD E 3
H72E H 1.9498 1.5265 0.9758 0.050 Uiso 0.20 1 calc PR E 3
H72F H 1.8653 1.5045 0.9025 0.050 Uiso 0.20 1 calc PR E 3
C73B C 1.949(3) 1.620(2) 0.953(2) 0.076(12) Uiso 0.20 1 d PD E 3
H73E H 1.9400 1.6589 0.9914 0.091 Uiso 0.20 1 calc PR E 3
H73F H 1.9081 1.6153 0.9040 0.091 Uiso 0.20 1 calc PR E 3
C74B C 2.060(2) 1.677(2) 0.959(2) 0.077(12) Uiso 0.20 1 d PD E 3
H74E H 2.0517 1.6584 0.9053 0.092 Uiso 0.20 1 calc PR E 3
H74F H 2.0615 1.7327 0.9705 0.092 Uiso 0.20 1 calc PR E 3
C75B C 2.149(2) 1.697(2) 0.9908(18) 0.055(9) Uiso 0.20 1 d PD E 3
H75E H 2.1681 1.6717 0.9507 0.066 Uiso 0.20 1 calc PR E 3
H75F H 2.1514 1.6662 1.0256 0.066 Uiso 0.20 1 calc PR E 3
C76B C 2.222(2) 1.7754(19) 1.0301(19) 0.069(11) Uiso 0.20 1 d PD E 3
H76G H 2.2831 1.7731 1.0502 0.104 Uiso 0.20 1 calc PR E 3
H76H H 2.2073 1.8029 1.0718 0.104 Uiso 0.20 1 calc PR E 3
H76I H 2.2269 1.8071 0.9967 0.104 Uiso 0.20 1 calc PR E 3

loop_
_atom_site_aniso_label
_atom_site_aniso_U_11
_atom_site_aniso_U_22
_atom_site_aniso_U_33
_atom_site_aniso_U_23
_atom_site_aniso_U_13
_atom_site_aniso_U_12
Cu1 0.0200(3) 0.0192(4) 0.0202(4) 0.0085(3) 0.0083(3) 0.0098(3)
Cu2 0.0178(3) 0.0208(4) 0.0220(4) 0.0090(3) 0.0075(3) 0.0091(3)
Cu3 0.0188(3) 0.0192(4) 0.0226(4) 0.0090(3) 0.0088(3) 0.0093(3)
Cu4 0.0175(3) 0.0216(4) 0.0219(4) 0.0080(3) 0.0078(3) 0.0093(3)
Cu5 0.0172(3) 0.0192(4) 0.0227(4) 0.0088(3) 0.0065(3) 0.0083(3)
Cu6 0.0173(3) 0.0220(4) 0.0219(4) 0.0091(3) 0.0080(3) 0.0095(3)
Cu7 0.0195(3) 0.0205(4) 0.0207(4) 0.0087(3) 0.0082(3) 0.0101(3)
Cu8 0.0192(3) 0.0190(4) 0.0205(4) 0.0082(3) 0.0072(3) 0.0095(3)
Cu9 0.0145(3) 0.0215(4) 0.0225(4) 0.0079(3) 0.0075(3) 0.0082(3)
Cu10 0.0178(3) 0.0218(4) 0.0196(4) 0.0070(3) 0.0073(3) 0.0086(3)
Cu11 0.0199(4) 0.0205(4) 0.0206(4) 0.0089(3) 0.0084(3) 0.0101(3)
Cu12 0.0151(3) 0.0194(4) 0.0234(4) 0.0072(3) 0.0074(3) 0.0085(3)
Si1 0.0149(8) 0.0163(8) 0.0202(9) 0.0051(7) 0.0051(7) 0.0063(7)
Si2 0.0173(8) 0.0187(8) 0.0217(9) 0.0071(7) 0.0080(7) 0.0104(7)
Si3 0.0169(8) 0.0189(8) 0.0180(9) 0.0083(7) 0.0078(7) 0.0089(7)
Si4 0.0152(8) 0.0198(8) 0.0195(9) 0.0088(7) 0.0067(7) 0.0098(7)
Si11 0.0186(9) 0.0257(10) 0.0650(14) 0.0039(10) 0.0047(9) 0.0059(8)
Si21 0.0331(9) 0.0442(11) 0.0235(10) 0.0114(8) 0.0146(8) 0.0237(9)
Si31 0.0170(8) 0.0388(10) 0.0323(10) 0.0193(9) 0.0120(7) 0.0100(8)
Si41 0.0152(8) 0.0348(10) 0.0307(10) 0.0139(8) 0.0037(7) 0.0098(8)
N1 0.016(2) 0.011(2) 0.023(3) 0.005(2) 0.007(2) 0.007(2)
N2 0.022(2) 0.020(2) 0.015(3) 0.005(2) 0.010(2) 0.016(2)
N3 0.015(2) 0.016(2) 0.015(3) 0.007(2) 0.0077(19) 0.006(2)
N4 0.013(2) 0.018(2) 0.017(3) 0.008(2) 0.0048(19) 0.007(2)
O11 0.0157(18) 0.0163(19) 0.020(2) 0.0072(16) 0.0022(16) 0.0064(16)
O12 0.0164(18) 0.021(2) 0.023(2) 0.0098(17) 0.0072(16) 0.0091(17)
O13 0.0184(19) 0.0171(19) 0.016(2) 0.0023(16) 0.0034(16) 0.0061(17)
O21 0.0198(19) 0.021(2) 0.019(2) 0.0068(17) 0.0080(16) 0.0111(17)
O22 0.0183(19) 0.025(2) 0.023(2) 0.0096(17) 0.0076(16) 0.0117(18)
O23 0.0165(18) 0.021(2) 0.021(2) 0.0066(17) 0.0078(16) 0.0086(17)
O31 0.0169(18) 0.0195(19) 0.022(2) 0.0101(17) 0.0093(16) 0.0094(17)
O32 0.0189(19) 0.022(2) 0.017(2) 0.0085(17) 0.0070(16) 0.0088(17)
O33 0.0166(18) 0.018(2) 0.021(2) 0.0064(17) 0.0067(16) 0.0083(17)
O41 0.0182(19) 0.026(2) 0.022(2) 0.0117(17) 0.0055(16) 0.0120(18)
O42 0.0228(19) 0.025(2) 0.019(2) 0.0129(17) 0.0110(17) 0.0141(18)
O43 0.0136(18) 0.025(2) 0.021(2) 0.0068(17) 0.0042(16) 0.0087(17)
C111 0.038(4) 0.046(4) 0.123(7) -0.006(4) 0.042(4) 0.014(4)
C112 0.018(3) 0.034(4) 0.067(5) -0.007(4) 0.000(3) -0.002(3)
C113 0.045(4) 0.058(5) 0.106(7) 0.029(5) -0.024(4) 0.022(4)
C211 0.071(5) 0.093(5) 0.040(4) 0.022(4) 0.031(4) 0.061(5)
C212 0.038(4) 0.063(4) 0.039(4) 0.032(4) 0.023(3) 0.028(4)
C213 0.057(4) 0.074(5) 0.020(4) 0.003(3) 0.013(3) 0.035(4)
C311 0.024(3) 0.050(4) 0.040(4) 0.021(3) 0.019(3) 0.011(3)
C312 0.031(3) 0.068(5) 0.060(5) 0.031(4) 0.020(3) 0.030(4)
C313 0.026(3) 0.042(4) 0.038(4) 0.018(3) 0.001(3) -0.007(3)
C411 0.021(3) 0.074(5) 0.059(5) 0.038(4) 0.003(3) 0.016(4)
C412 0.028(3) 0.036(4) 0.051(5) -0.010(3) -0.006(3) -0.004(3)
C413 0.022(3) 0.054(4) 0.062(5) 0.030(4) 0.022(3) 0.016(3)
C11 0.014(3) 0.010(3) 0.026(3) 0.002(3) -0.001(2) 0.003(2)
C12 0.024(3) 0.019(3) 0.036(4) 0.002(3) 0.000(3) 0.007(3)
C13 0.038(4) 0.034(4) 0.040(4) 0.000(3) 0.007(3) 0.021(3)
C14 0.048(4) 0.025(4) 0.049(5) 0.003(4) -0.002(4) 0.018(3)
C15 0.063(5) 0.024(4) 0.040(5) 0.015(3) 0.003(4) 0.014(4)
C16 0.031(3) 0.011(3) 0.034(4) 0.002(3) 0.002(3) 0.002(3)
C21 0.030(3) 0.026(3) 0.019(3) 0.006(3) 0.016(3) 0.018(3)
C22 0.035(3) 0.019(3) 0.032(4) 0.003(3) 0.013(3) 0.017(3)
C23 0.054(4) 0.020(3) 0.064(5) 0.019(3) 0.030(4) 0.023(3)
C24 0.059(4) 0.051(4) 0.047(4) 0.026(4) 0.027(4) 0.045(4)
C25 0.036(4) 0.034(4) 0.039(4) 0.018(3) 0.014(3) 0.024(3)
C26 0.032(3) 0.026(3) 0.036(4) 0.012(3) 0.018(3) 0.022(3)
C31 0.017(3) 0.024(3) 0.021(3) 0.012(3) 0.009(3) 0.006(3)
C32 0.016(3) 0.032(3) 0.023(4) 0.015(3) 0.007(3) 0.006(3)
C33 0.052(4) 0.042(4) 0.023(4) 0.015(3) 0.012(3) 0.018(4)
C34 0.055(4) 0.047(4) 0.020(4) 0.018(3) 0.005(3) 0.015(4)
C35 0.042(4) 0.036(4) 0.041(4) 0.023(3) 0.007(3) 0.020(3)
C36 0.016(3) 0.026(3) 0.026(4) 0.015(3) 0.007(3) 0.005(3)
C41 0.017(3) 0.028(3) 0.025(3) 0.019(3) 0.007(3) 0.015(3)
C42 0.021(3) 0.027(3) 0.024(3) 0.016(3) 0.005(3) 0.012(3)
C43 0.035(4) 0.043(4) 0.046(4) 0.031(4) 0.024(3) 0.017(3)
C44 0.034(4) 0.040(4) 0.054(5) 0.034(4) 0.016(4) 0.011(3)
C45 0.031(3) 0.021(3) 0.046(4) 0.014(3) 0.011(3) 0.011(3)
C46 0.019(3) 0.023(3) 0.030(4) 0.012(3) 0.004(3) 0.013(3)
C121 0.045(4) 0.037(4) 0.028(4) 0.005(3) 0.013(3) 0.016(3)
C122 0.063(5) 0.062(5) 0.032(4) 0.008(4) 0.007(4) 0.008(4)
C123 0.056(4) 0.046(4) 0.068(5) 0.010(4) 0.026(4) 0.019(4)
C161 0.057(4) 0.020(3) 0.038(4) 0.010(3) 0.021(4) 0.000(3)
C162 0.112(7) 0.045(5) 0.076(6) 0.023(4) 0.058(5) 0.002(5)
C163 0.094(6) 0.037(4) 0.041(5) 0.022(4) 0.002(4) 0.014(4)
C221 0.041(4) 0.020(3) 0.045(4) 0.003(3) 0.016(3) 0.009(3)
C222 0.056(4) 0.030(4) 0.061(5) -0.005(4) 0.004(4) 0.011(4)
C223 0.038(4) 0.034(4) 0.075(5) 0.010(4) 0.021(4) 0.005(3)
C261 0.025(3) 0.033(4) 0.037(4) 0.014(3) 0.012(3) 0.016(3)
C262 0.038(4) 0.045(4) 0.044(4) 0.008(3) 0.009(3) 0.023(3)
C263 0.034(4) 0.053(4) 0.061(5) 0.021(4) 0.025(3) 0.021(3)
C321 0.036(3) 0.032(4) 0.020(3) 0.004(3) 0.009(3) 0.011(3)
C322 0.084(5) 0.066(5) 0.052(5) 0.024(4) 0.042(4) 0.051(5)
C323 0.068(5) 0.040(4) 0.025(4) 0.009(3) 0.013(3) 0.025(4)
C361 0.029(3) 0.031(3) 0.035(4) 0.021(3) 0.013(3) 0.018(3)
C362 0.060(4) 0.053(4) 0.049(4) 0.031(4) 0.024(4) 0.042(4)
C363 0.053(4) 0.030(4) 0.054(5) 0.016(3) 0.018(4) 0.010(4)
C421 0.052(4) 0.045(4) 0.030(4) 0.023(3) 0.025(3) 0.026(4)
C422 0.055(4) 0.067(5) 0.035(4) 0.004(4) 0.014(4) 0.026(4)
C423 0.059(4) 0.068(5) 0.049(4) 0.032(4) 0.033(4) 0.045(4)
C461 0.039(4) 0.025(3) 0.046(4) 0.020(3) 0.022(3) 0.024(3)
C462 0.052(4) 0.034(4) 0.048(5) 0.010(4) 0.013(4) 0.017(4)
C463 0.048(4) 0.044(4) 0.075(5) 0.034(4) 0.039(4) 0.032(4)

loop_
_atom_type_symbol
_atom_type_description
_atom_type_scat_dispersion_real
_atom_type_scat_dispersion_imag
_atom_type_scat_source
C C 0.0033 0.0016 'International Tables Vol C Tables 4.2.6.8 and 6.1.1.4'
H H 0.0000 0.0000 'International Tables Vol C Tables 4.2.6.8 and 6.1.1.4'
N N 0.0061 0.0033 'International Tables Vol C Tables 4.2.6.8 and 6.1.1.4'
O O 0.0106 0.0060 'International Tables Vol C Tables 4.2.6.8 and 6.1.1.4'
Si Si 0.0817 0.0704 'International Tables Vol C Tables 4.2.6.8 and 6.1.1.4'
Cu Cu 0.3201 1.2651 'International Tables Vol C Tables 4.2.6.8 and 6.1.1.4'

loop_
_geom_angle_atom_site_label_1
_geom_angle_atom_site_label_2
_geom_angle_atom_site_label_3
_geom_angle
_geom_angle_site_symmetry_1
_geom_angle_site_symmetry_3
O13 Cu1 O42 177.13(14) . .
O13 Cu1 Cu3 90.19(9) . .
O42 Cu1 Cu3 91.50(9) . .
O13 Cu1 Cu7 43.68(9) . .
O42 Cu1 Cu7 133.49(10) . .
Cu3 Cu1 Cu7 119.69(2) . .
O13 Cu1 Cu11 133.45(10) . .
O42 Cu1 Cu11 43.72(9) . .
Cu3 Cu1 Cu11 120.62(3) . .
Cu7 Cu1 Cu11 89.78(3) . .
O22 Cu2 O12 176.89(13) . .
O22 Cu2 Cu6 89.00(9) . .
O12 Cu2 Cu6 91.65(10) . .
O22 Cu2 Cu5 43.96(9) . .
O12 Cu2 Cu5 133.40(9) . .
Cu6 Cu2 Cu5 118.40(3) . .
O22 Cu2 Cu3 133.88(9) . .
O12 Cu2 Cu3 43.52(9) . .
Cu6 Cu2 Cu3 121.03(3) . .
Cu5 Cu2 Cu3 89.92(2) . .
O41 Cu3 O12 176.81(13) . .
O41 Cu3 Cu1 89.58(9) . .
O12 Cu3 Cu1 90.90(9) . .
O41 Cu3 Cu12 43.81(8) . .
O12 Cu3 Cu12 133.55(9) . .
Cu1 Cu3 Cu12 118.28(3) . .
O41 Cu3 Cu2 133.63(9) . .
O12 Cu3 Cu2 43.76(8) . .
Cu1 Cu3 Cu2 119.86(3) . .
Cu12 Cu3 Cu2 89.82(2) . .
O31 Cu4 O11 177.49(14) . .
O31 Cu4 Cu9 44.51(8) . 2_776
O11 Cu4 Cu9 133.25(9) . 2_776
O31 Cu4 Cu7 91.18(8) . .
O11 Cu4 Cu7 89.55(8) . .
Cu9 Cu4 Cu7 120.27(3) 2_776 .
O31 Cu4 Cu6 135.31(9) . .
O11 Cu4 Cu6 42.53(8) . .
Cu9 Cu4 Cu6 90.83(2) 2_776 .
Cu7 Cu4 Cu6 119.94(3) . .
O33 Cu5 O22 177.45(13) 2_776 .
O33 Cu5 Cu8 90.52(9) 2_776 2_776
O22 Cu5 Cu8 90.15(9) . 2_776
O33 Cu5 Cu2 133.85(9) 2_776 .
O22 Cu5 Cu2 43.98(8) . .
Cu8 Cu5 Cu2 120.78(3) 2_776 .
O33 Cu5 Cu12 43.77(9) 2_776 .
O22 Cu5 Cu12 134.08(9) . .
Cu8 Cu5 Cu12 121.60(3) 2_776 .
Cu2 Cu5 Cu12 90.11(2) . .
O11 Cu6 O21 175.12(13) . .
O11 Cu6 Cu10 131.51(10) . 2_776
O21 Cu6 Cu10 44.23(9) . 2_776
O11 Cu6 Cu2 88.56(9) . .
O21 Cu6 Cu2 92.53(10) . .
Cu10 Cu6 Cu2 120.51(3) 2_776 .
O11 Cu6 Cu4 42.58(10) . .
O21 Cu6 Cu4 133.33(10) . .
Cu10 Cu6 Cu4 89.11(3) 2_776 .
Cu2 Cu6 Cu4 118.67(2) . .
O13 Cu7 O32 177.05(13) . .
O13 Cu7 Cu4 91.79(8) . .
O32 Cu7 Cu4 89.58(8) . .
O13 Cu7 Cu1 43.62(9) . .
O32 Cu7 Cu1 133.56(9) . .
Cu4 Cu7 Cu1 120.80(3) . .
O13 Cu7 Cu8 133.91(9) . .
O32 Cu7 Cu8 43.27(9) . .
Cu4 Cu7 Cu8 118.91(3) . .
Cu1 Cu7 Cu8 90.29(2) . .
O23 Cu8 O32 176.35(13) 2_776 .
O23 Cu8 Cu5 90.25(9) 2_776 2_776
O32 Cu8 Cu5 90.41(9) . 2_776
O23 Cu8 Cu11 44.11(9) 2_776 .
O32 Cu8 Cu11 132.88(10) . .
Cu5 Cu8 Cu11 120.26(3) 2_776 .
O23 Cu8 Cu7 133.59(10) 2_776 .
O32 Cu8 Cu7 43.37(9) . .
Cu5 Cu8 Cu7 119.47(2) 2_776 .
Cu11 Cu8 Cu7 89.52(3) . .
O43 Cu9 O31 174.53(14) . 2_776
O43 Cu9 Cu4 131.01(10) . 2_776
O31 Cu9 Cu4 44.37(9) 2_776 2_776
O43 Cu9 Cu12 86.82(9) . .
O31 Cu9 Cu12 94.20(9) 2_776 .
Cu4 Cu9 Cu12 122.62(2) 2_776 .
O43 Cu9 Cu10 42.08(10) . .
O31 Cu9 Cu10 133.53(10) 2_776 .
Cu4 Cu9 Cu10 89.16(3) 2_776 .
Cu12 Cu9 Cu10 117.64(3) . .
O43 Cu10 O21 177.30(11) . 2_776
O43 Cu10 Cu6 132.93(9) . 2_776
O21 Cu10 Cu6 44.69(9) 2_776 2_776
O43 Cu10 Cu11 88.90(10) . .
O21 Cu10 Cu11 91.90(10) 2_776 .
Cu6 Cu10 Cu11 122.03(3) 2_776 .
O43 Cu10 Cu9 42.20(9) . .
O21 Cu10 Cu9 135.53(9) 2_776 .
Cu6 Cu10 Cu9 90.88(2) 2_776 .
Cu11 Cu10 Cu9 120.43(3) . .
O42 Cu11 O23 176.88(11) . 2_776
O42 Cu11 Cu10 92.32(10) . .
O23 Cu11 Cu10 88.51(10) 2_776 .
O42 Cu11 Cu8 133.70(9) . .
O23 Cu11 Cu8 43.57(9) 2_776 .
Cu10 Cu11 Cu8 117.93(3) . .
O42 Cu11 Cu1 43.28(9) . .
O23 Cu11 Cu1 133.94(9) 2_776 .
Cu10 Cu11 Cu1 120.08(3) . .
Cu8 Cu11 Cu1 90.41(2) . .
O41 Cu12 O33 176.80(13) . 2_776
O41 Cu12 Cu9 93.98(9) . .
O33 Cu12 Cu9 86.51(9) 2_776 .
O41 Cu12 Cu3 43.80(9) . .
O33 Cu12 Cu3 133.61(9) 2_776 .
Cu9 Cu12 Cu3 122.92(3) . .
O41 Cu12 Cu5 133.95(9) . .
O33 Cu12 Cu5 43.49(9) 2_776 .
Cu9 Cu12 Cu5 117.09(3) . .
Cu3 Cu12 Cu5 90.16(2) . .
O11 Si1 O12 108.65(16) . .
O11 Si1 O13 110.53(16) . .
O12 Si1 O13 109.38(15) . .
O11 Si1 N1 108.38(17) . .
O12 Si1 N1 112.81(19) . .
O13 Si1 N1 107.10(16) . .
O21 Si2 O23 108.63(17) . .
O21 Si2 O22 110.68(16) . .
O23 Si2 O22 109.34(16) . .
O21 Si2 N2 109.06(17) . .
O23 Si2 N2 112.39(17) . .
O22 Si2 N2 106.75(17) . .
O33 Si3 O32 110.74(16) . .
O33 Si3 O31 108.90(15) . .
O32 Si3 O31 109.00(16) . .
O33 Si3 N3 110.74(18) . .
O32 Si3 N3 106.34(16) . .
O31 Si3 N3 111.09(17) . .
O43 Si4 O42 110.08(17) . .
O43 Si4 O41 109.12(15) . .
O42 Si4 O41 109.33(16) . .
O43 Si4 N4 107.15(17) . .
O42 Si4 N4 108.48(16) . .
O41 Si4 N4 112.66(17) . .
N1 Si11 C113 108.1(2) . .
N1 Si11 C111 112.1(2) . .
C113 Si11 C111 108.6(3) . .
N1 Si11 C112 108.77(19) . .
C113 Si11 C112 111.2(3) . .
C111 Si11 C112 108.1(3) . .
N2 Si21 C212 109.6(2) . .
N2 Si21 C213 112.2(2) . .
C212 Si21 C213 107.9(3) . .
N2 Si21 C211 109.3(2) . .
C212 Si21 C211 109.9(3) . .
C213 Si21 C211 107.9(2) . .
N3 Si31 C313 110.0(2) . .
N3 Si31 C311 109.1(2) . .
C313 Si31 C311 109.6(3) . .
N3 Si31 C312 111.0(2) . .
C313 Si31 C312 109.2(3) . .
C311 Si31 C312 107.8(2) . .
N4 Si41 C412 109.9(2) . .
N4 Si41 C413 112.0(2) . .
C412 Si41 C413 107.0(3) . .
N4 Si41 C411 109.8(2) . .
C412 Si41 C411 109.4(3) . .
C413 Si41 C411 108.7(2) . .
C11 N1 Si1 118.9(3) . .
C11 N1 Si11 116.8(3) . .
Si1 N1 Si11 124.20(19) . .
C21 N2 Si2 119.0(3) . .
C21 N2 Si21 118.7(3) . .
Si2 N2 Si21 122.2(2) . .
C31 N3 Si3 118.5(3) . .
C31 N3 Si31 118.7(3) . .
Si3 N3 Si31 122.9(2) . .
C41 N4 Si4 116.2(3) . .
C41 N4 Si41 121.9(3) . .
Si4 N4 Si41 121.9(2) . .
Si1 O11 Cu6 127.49(19) . .
Si1 O11 Cu4 125.18(15) . .
Cu6 O11 Cu4 94.88(13) . .
Si1 O12 Cu3 124.28(16) . .
Si1 O12 Cu2 123.43(16) . .
Cu3 O12 Cu2 92.71(14) . .
Si1 O13 Cu1 125.23(19) . .
Si1 O13 Cu7 122.64(16) . .
Cu1 O13 Cu7 92.70(12) . .
Si2 O21 Cu10 124.26(18) . 2_776
Si2 O21 Cu6 122.36(16) . .
Cu10 O21 Cu6 91.08(13) 2_776 .
Si2 O22 Cu5 124.85(18) . .
Si2 O22 Cu2 125.40(19) . .
Cu5 O22 Cu2 92.06(11) . .
Si2 O23 Cu8 125.31(17) . 2_776
Si2 O23 Cu11 126.46(19) . 2_776
Cu8 O23 Cu11 92.32(13) 2_776 2_776
Si3 O31 Cu4 124.44(16) . .
Si3 O31 Cu9 121.42(18) . 2_776
Cu4 O31 Cu9 91.12(13) . 2_776
Si3 O32 Cu8 123.90(18) . .
Si3 O32 Cu7 125.65(15) . .
Cu8 O32 Cu7 93.36(13) . .
Si3 O33 Cu5 124.13(16) . 2_776
Si3 O33 Cu12 128.90(16) . 2_776
Cu5 O33 Cu12 92.75(14) 2_776 2_776
Si4 O41 Cu3 125.41(19) . .
Si4 O41 Cu12 120.80(18) . .
Cu3 O41 Cu12 92.39(11) . .
Si4 O42 Cu1 123.98(16) . .
Si4 O42 Cu11 121.81(18) . .
Cu1 O42 Cu11 93.00(13) . .
Si4 O43 Cu10 126.32(19) . .
Si4 O43 Cu9 128.66(17) . .
Cu10 O43 Cu9 95.72(14) . .
C16 C11 C12 122.0(4) . .
C16 C11 N1 119.8(5) . .
C12 C11 N1 118.2(4) . .
C11 C12 C13 117.3(5) . .
C11 C12 C121 124.2(4) . .
C13 C12 C121 118.4(5) . .
C14 C13 C12 121.2(6) . .
C15 C14 C13 120.6(5) . .
C14 C15 C16 121.9(6) . .
C11 C16 C15 116.9(5) . .
C11 C16 C161 124.6(4) . .
C15 C16 C161 118.5(5) . .
C22 C21 C26 120.4(4) . .
C22 C21 N2 119.6(4) . .
C26 C21 N2 119.9(4) . .
C23 C22 C21 117.8(5) . .
C23 C22 C221 119.3(5) . .
C21 C22 C221 123.0(4) . .
C24 C23 C22 122.5(5) . .
C25 C24 C23 119.3(5) . .
C24 C25 C26 122.0(5) . .
C25 C26 C21 117.9(5) . .
C25 C26 C261 118.6(5) . .
C21 C26 C261 123.5(4) . .
C32 C31 C36 121.2(4) . .
C32 C31 N3 119.8(4) . .
C36 C31 N3 118.9(4) . .
C31 C32 C33 118.1(5) . .
C31 C32 C321 122.8(4) . .
C33 C32 C321 119.1(5) . .
C34 C33 C32 122.0(5) . .
C35 C34 C33 118.9(5) . .
C34 C35 C36 122.8(5) . .
C35 C36 C31 117.0(5) . .
C35 C36 C361 118.9(4) . .
C31 C36 C361 124.1(4) . .
C42 C41 C46 120.0(5) . .
C42 C41 N4 120.6(4) . .
C46 C41 N4 119.4(4) . .
C43 C42 C41 118.6(5) . .
C43 C42 C421 118.2(5) . .
C41 C42 C421 123.2(5) . .
C44 C43 C42 121.2(5) . .
C45 C44 C43 118.9(6) . .
C44 C45 C46 123.3(5) . .
C45 C46 C41 118.0(5) . .
C45 C46 C461 118.8(5) . .
C41 C46 C461 123.2(5) . .
C12 C121 C122 113.5(5) . .
C12 C121 C123 110.8(5) . .
C122 C121 C123 109.2(5) . .
C162 C161 C163 111.2(6) . .
C162 C161 C16 111.2(5) . .
C163 C161 C16 111.1(5) . .
C22 C221 C222 112.2(4) . .
C22 C221 C223 111.4(5) . .
C222 C221 C223 110.6(5) . .
C26 C261 C262 109.9(5) . .
C26 C261 C263 113.4(4) . .
C262 C261 C263 108.7(4) . .
C32 C321 C323 111.3(4) . .
C32 C321 C322 112.1(5) . .
C323 C321 C322 109.0(4) . .
C36 C361 C363 113.1(4) . .
C36 C361 C362 111.2(4) . .
C363 C361 C362 109.2(4) . .
C42 C421 C422 112.0(4) . .
C42 C421 C423 111.3(5) . .
C422 C421 C423 109.7(4) . .
C63 C62 C61 123.3(13) . .
C64 C63 C62 112(2) . .
C63 C64 C65 122(3) . .
C66 C65 C64 130(2) . .
C61A C62A C63A 102.5(19) . .
C64A C63A C62A 130(3) . .
C63A C64A C65A 133.7(19) . .
C66A C65A C64A 106.1(11) . .
C462 C461 C463 110.4(4) . .
C462 C461 C46 112.9(4) . .
C463 C461 C46 111.1(4) . .
C71 C72 C73 149(4) . .
C74 C73 C72 149(3) . .
C75 C74 C73 125(2) . .
C76 C75 C74 100(3) . .
C71A C72A C73A 105(2) . .
C72A C73A C74A 135(3) . .
C73A C74A C75A 150(3) . .
C76A C75A C74A 106(2) . .
C73B C72B C71B 166(3) . .
C72B C73B C74B 138(3) . .
C75B C74B C73B 144(4) . .
C74B C75B C76B 126(4) . .

loop_
_geom_bond_atom_site_label_1
_geom_bond_atom_site_label_2
_geom_bond_distance
_geom_bond_site_symmetry_2
Cu1 O13 1.843(3) .
Cu1 O42 1.844(3) .
Cu1 Cu3 2.6418(8) .
Cu1 Cu7 2.6688(9) .
Cu1 Cu11 2.6862(8) .
Cu2 O22 1.857(3) .
Cu2 O12 1.865(3) .
Cu2 Cu6 2.6372(8) .
Cu2 Cu5 2.6731(9) .
Cu2 Cu3 2.6933(7) .
Cu3 O41 1.853(3) .
Cu3 O12 1.857(3) .
Cu3 Cu12 2.6742(8) .
Cu4 O31 1.839(3) .
Cu4 O11 1.847(3) .
Cu4 Cu9 2.6297(8) 2_776
Cu4 Cu7 2.6434(7) .
Cu4 Cu6 2.7204(8) .
Cu5 O33 1.847(3) 2_776
Cu5 O22 1.857(3) .
Cu5 Cu8 2.6534(8) 2_776
Cu5 Cu12 2.6809(7) .
Cu6 O11 1.846(3) .
Cu6 O21 1.850(3) .
Cu6 Cu10 2.6296(8) 2_776
Cu7 O13 1.845(3) .
Cu7 O32 1.854(3) .
Cu7 Cu8 2.6951(8) .
Cu8 O23 1.843(3) 2_776
Cu8 O32 1.850(3) .
Cu8 Cu5 2.6534(8) 2_776
Cu8 Cu11 2.6721(9) .
Cu9 O43 1.835(3) .
Cu9 O31 1.844(3) 2_776
Cu9 Cu4 2.6297(8) 2_776
Cu9 Cu12 2.6366(8) .
Cu9 Cu10 2.7183(8) .
Cu10 O43 1.831(3) .
Cu10 O21 1.835(3) 2_776
Cu10 Cu6 2.6296(8) 2_776
Cu10 Cu11 2.6366(9) .
Cu11 O42 1.859(3) .
Cu11 O23 1.861(3) 2_776
Cu12 O41 1.853(3) .
Cu12 O33 1.857(3) 2_776
Si1 O11 1.624(3) .
Si1 O12 1.634(3) .
Si1 O13 1.647(3) .
Si1 N1 1.704(4) .
Si2 O21 1.632(3) .
Si2 O23 1.634(3) .
Si2 O22 1.635(3) .
Si2 N2 1.716(3) .
Si3 O33 1.626(3) .
Si3 O32 1.635(3) .
Si3 O31 1.643(3) .
Si3 N3 1.707(4) .
Si4 O43 1.631(3) .
Si4 O42 1.638(3) .
Si4 O41 1.643(3) .
Si4 N4 1.715(3) .
Si11 N1 1.761(4) .
Si11 C113 1.860(6) .
Si11 C111 1.871(6) .
Si11 C112 1.875(5) .
Si21 N2 1.744(4) .
Si21 C212 1.855(5) .
Si21 C213 1.862(5) .
Si21 C211 1.875(4) .
Si31 N3 1.743(4) .
Si31 C313 1.855(5) .
Si31 C311 1.859(5) .
Si31 C312 1.867(5) .
Si41 N4 1.752(4) .
Si41 C412 1.850(5) .
Si41 C413 1.865(5) .
Si41 C411 1.866(5) .
N1 C11 1.467(5) .
N2 C21 1.466(5) .
N3 C31 1.464(5) .
N4 C41 1.452(6) .
O21 Cu10 1.835(3) 2_776
O23 Cu8 1.843(3) 2_776
O23 Cu11 1.861(3) 2_776
O31 Cu9 1.844(3) 2_776
O33 Cu5 1.847(3) 2_776
O33 Cu12 1.857(3) 2_776
C11 C16 1.390(7) .
C11 C12 1.398(7) .
C12 C13 1.402(6) .
C12 C121 1.501(7) .
C13 C14 1.361(8) .
C14 C15 1.342(7) .
C15 C16 1.408(6) .
C16 C161 1.517(7) .
C21 C22 1.406(6) .
C21 C26 1.419(6) .
C22 C23 1.377(6) .
C22 C221 1.509(7) .
C23 C24 1.370(7) .
C24 C25 1.363(7) .
C25 C26 1.383(6) .
C26 C261 1.521(7) .
C31 C32 1.389(6) .
C31 C36 1.415(6) .
C32 C33 1.389(6) .
C32 C321 1.505(6) .
C33 C34 1.374(6) .
C34 C35 1.357(7) .
C35 C36 1.393(6) .
C36 C361 1.503(6) .
C41 C42 1.402(6) .
C41 C46 1.410(6) .
C42 C43 1.394(7) .
C42 C421 1.513(6) .
C43 C44 1.381(7) .
C44 C45 1.349(7) .
C45 C46 1.375(7) .
C46 C461 1.529(7) .
C121 C122 1.538(7) .
C121 C123 1.549(7) .
C161 C162 1.499(7) .
C161 C163 1.517(7) .
C221 C222 1.519(7) .
C221 C223 1.539(7) .
C261 C262 1.522(7) .
C261 C263 1.522(6) .
C321 C323 1.528(7) .
C321 C322 1.541(7) .
C361 C363 1.514(7) .
C361 C362 1.546(6) .
C421 C422 1.526(7) .
C421 C423 1.537(6) .
C61 C62 1.59(2) .
C62 C63 1.408(19) .
C63 C64 1.16(2) .
C64 C65 1.36(2) .
C65 C66 1.290(19) .
C61A C62A 1.38(2) .
C62A C63A 1.60(3) .
C63A C64A 1.36(3) .
C64A C65A 1.59(2) .
C65A C66A 1.569(17) .
C461 C462 1.514(7) .
C461 C463 1.528(6) .
C71 C72 1.14(3) .
C72 C73 1.67(3) .
C73 C74 1.60(3) .
C74 C75 1.48(3) .
C75 C76 1.35(3) .
C71A C72A 1.45(3) .
C72A C73A 1.49(3) .
C73A C74A 1.61(3) .
C74A C75A 1.65(3) .
C75A C76A 1.54(3) .
C71B C72B 1.58(4) .
C72B C73B 1.53(3) .
C73B C74B 1.64(4) .
C74B C75B 1.26(3) .
C75B C76B 1.35(3) .
